data_7053294
loop_
_publ_author_name
'Day, Jonathan'
'Marriott, Katie E. R.'
'Kilner, Colin A.'
'Halcrow, Malcolm A.'

_publ_section_title
;
 The effect of different ligand substituents on the chemistry of a
 zinc--pyrazole anion host
;
_journal_issue 1
_journal_name_full 'New Journal of Chemistry'
_journal_page_first 52
_journal_paper_doi 10.1039/b9nj00412b
_journal_volume 34
_journal_year 2010
_chemical_formula_moiety 'C18 H28 Cl2 N4 Zn'
_chemical_formula_sum 'C18 H28 Cl2 N4 Zn'
_chemical_formula_weight 436.71
_chemical_name_common Bis(5-cyclohexylpyrazole)dichlorozinc(ii)
_chemical_name_systematic
;
Bis(5-cyclohexylpyrazole)dichlorozinc(II)
;
_space_group_IT_number 14
_symmetry_cell_setting monoclinic
_symmetry_space_group_name_Hall '-P 2yn'
_symmetry_space_group_name_H-M 'P 1 21/n 1'
_atom_sites_solution_hydrogens geom
_atom_sites_solution_primary direct
_atom_sites_solution_secondary difmap
_audit_creation_method SHELXL-97
_cell_angle_alpha 90.00
_cell_angle_beta 97.665(5)
_cell_angle_gamma 90.00
_cell_formula_units_Z 4
_cell_length_a 10.6333(9)
_cell_length_b 11.5074(11)
_cell_length_c 17.8610(17)
_cell_measurement_reflns_used 37946
_cell_measurement_temperature 150(2)
_cell_measurement_theta_max 27.95
_cell_measurement_theta_min 2.11
_cell_volume 2166.0(3)
_computing_cell_refinement 'APEX 2 software, Bruker Nonius 2004'
_computing_data_collection 'APEX 2 software, Bruker Nonius 2004'
_computing_data_reduction 'SAINT, Bruker Nonius 2004'
_computing_molecular_graphics 'XSEED (Barbour, 2003)'
_computing_publication_material 'local program'
_computing_structure_refinement 'SHELXL-97 (Sheldrick, 1997)'
_computing_structure_solution 'SHELXS-97 (Sheldrick, 1990)'
_diffrn_ambient_temperature 150(2)
_diffrn_detector_area_resol_mean '120 microns'
_diffrn_measured_fraction_theta_full 0.997
_diffrn_measured_fraction_theta_max 0.997
_diffrn_measurement_device_type 'Bruker X8 Apex diffractometer'
_diffrn_measurement_method 'Rotation images'
_diffrn_radiation_monochromator graphite
_diffrn_radiation_source 'rotating anode'
_diffrn_radiation_type MoK\a
_diffrn_radiation_wavelength 0.71073
_diffrn_reflns_av_R_equivalents 0.0271
_diffrn_reflns_av_sigmaI/netI 0.0162
_diffrn_reflns_limit_h_max 14
_diffrn_reflns_limit_h_min -13
_diffrn_reflns_limit_k_max 15
_diffrn_reflns_limit_k_min -15
_diffrn_reflns_limit_l_max 23
_diffrn_reflns_limit_l_min -23
_diffrn_reflns_number 37946
_diffrn_reflns_theta_full 27.95
_diffrn_reflns_theta_max 27.95
_diffrn_reflns_theta_min 2.11
_exptl_absorpt_coefficient_mu 1.389
_exptl_absorpt_correction_T_max 0.963
_exptl_absorpt_correction_T_min 0.889
_exptl_absorpt_correction_type multi-scan
_exptl_absorpt_process_details
;
Sheldrick, G. M. (2002). SADABS v. 2.03. University of
G/ottingen, Germany.
;
_exptl_crystal_colour colourless
_exptl_crystal_density_diffrn 1.339
_exptl_crystal_density_method 'not measured'
_exptl_crystal_description 'Rectangular prism'
_exptl_crystal_F_000 912
_exptl_crystal_size_max 0.27
_exptl_crystal_size_mid 0.25
_exptl_crystal_size_min 0.18
_refine_diff_density_max 0.282
_refine_diff_density_min -0.207
_refine_diff_density_rms 0.039
_refine_ls_extinction_method none
_refine_ls_goodness_of_fit_ref 1.037
_refine_ls_hydrogen_treatment constr
_refine_ls_matrix_type full
_refine_ls_number_parameters 226
_refine_ls_number_reflns 5178
_refine_ls_number_restraints 0
_refine_ls_restrained_S_all 1.037
_refine_ls_R_factor_all 0.0256
_refine_ls_R_factor_gt 0.0203
_refine_ls_shift/su_max 0.001
_refine_ls_shift/su_mean 0.000
_refine_ls_structure_factor_coef Fsqd
_refine_ls_weighting_details 'calc w=1/[\s^2^(Fo^2^)+(0.0223P)^2^+0.6971P] where P=(Fo^2^+2Fc^2^)/3'
_refine_ls_weighting_scheme calc
_refine_ls_wR_factor_gt 0.0505
_refine_ls_wR_factor_ref 0.0532
_reflns_number_gt 4562
_reflns_number_total 5178
_reflns_threshold_expression >2sigma(I)
_cod_data_source_file b9nj00412b.txt
_cod_data_source_block jd4
_cod_depositor_comments
;
The following automatic conversions were performed:

'_symmetry_cell_setting' value 'Monoclinic' changed to 'monoclinic'
according to /home/saulius/struct/CIF-dictionaries/cif_core.dic
dictionary named 'cif_core.dic' version 2.4.2 from 2011-04-26.

Automatic conversion script
Id: cif_fix_values 1891 2012-01-12 08:04:46Z andrius 
;
_cod_original_sg_symbol_H-M 'P 21/n'
_cod_database_code 7053294

loop_
_symmetry_equiv_pos_as_xyz
'x, y, z'
'-x+1/2, y+1/2, -z+1/2'
'-x, -y, -z'
'x-1/2, -y-1/2, z-1/2'

loop_
_atom_site_label
_atom_site_type_symbol
_atom_site_fract_x
_atom_site_fract_y
_atom_site_fract_z
_atom_site_U_iso_or_equiv
_atom_site_adp_type
_atom_site_occupancy
_atom_site_symmetry_multiplicity
_atom_site_calc_flag
_atom_site_refinement_flags
Zn1 Zn -0.105921(13) 0.680454(12) 0.561548(8) 0.02599(5) Uani 1 1 d .
Cl2 Cl -0.16234(3) 0.57108(2) 0.453845(16) 0.02691(7) Uani 1 1 d .
Cl3 Cl -0.24348(3) 0.81978(3) 0.584966(19) 0.03793(8) Uani 1 1 d .
N4 N -0.10045(10) 0.56996(9) 0.65108(6) 0.0288(2) Uani 1 1 d .
N5 N -0.03468(10) 0.46788(9) 0.66309(6) 0.0278(2) Uani 1 1 d .
H5 H 0.0223 0.4438 0.6351 0.033 Uiso 1 1 calc R
C6 C -0.06765(12) 0.40778(10) 0.72352(6) 0.0266(2) Uani 1 1 d .
C7 C -0.16063(13) 0.47412(11) 0.75147(7) 0.0338(3) Uani 1 1 d .
H7 H -0.2038 0.4560 0.7932 0.041 Uiso 1 1 calc R
C8 C -0.17754(13) 0.57342(11) 0.70524(7) 0.0342(3) Uani 1 1 d .
H8 H -0.2354 0.6345 0.7113 0.041 Uiso 1 1 calc R
C9 C -0.01031(11) 0.29059(10) 0.74727(7) 0.0263(2) Uani 1 1 d .
H9 H -0.0436 0.2675 0.7949 0.032 Uiso 1 1 calc R
C10 C -0.05255(13) 0.19638(11) 0.68721(8) 0.0336(3) Uani 1 1 d .
H10A H -0.1464 0.1927 0.6785 0.040 Uiso 1 1 calc R
H10B H -0.0225 0.2177 0.6389 0.040 Uiso 1 1 calc R
C11 C 0.00096(16) 0.07621(12) 0.71283(9) 0.0445(3) Uani 1 1 d .
H11A H -0.0346 0.0519 0.7589 0.053 Uiso 1 1 calc R
H11B H -0.0250 0.0183 0.6728 0.053 Uiso 1 1 calc R
C12 C 0.14593(17) 0.07970(15) 0.72936(11) 0.0576(5) Uani 1 1 d .
H12A H 0.1817 0.0967 0.6821 0.069 Uiso 1 1 calc R
H12B H 0.1778 0.0027 0.7480 0.069 Uiso 1 1 calc R
C13 C 0.19027(16) 0.17298(15) 0.78874(11) 0.0562(5) Uani 1 1 d .
H13A H 0.2841 0.1766 0.7961 0.067 Uiso 1 1 calc R
H13B H 0.1625 0.1512 0.8376 0.067 Uiso 1 1 calc R
C14 C 0.13597(13) 0.29413(13) 0.76440(9) 0.0410(3) Uani 1 1 d .
H14A H 0.1614 0.3509 0.8052 0.049 Uiso 1 1 calc R
H14B H 0.1718 0.3201 0.7188 0.049 Uiso 1 1 calc R
N15 N 0.05955(10) 0.76019(9) 0.54658(6) 0.0287(2) Uani 1 1 d .
N16 N 0.16357(10) 0.71095(9) 0.52146(6) 0.0274(2) Uani 1 1 d .
H16 H 0.1729 0.6358 0.5151 0.033 Uiso 1 1 calc R
C17 C 0.25088(12) 0.79224(11) 0.50747(7) 0.0286(2) Uani 1 1 d .
C18 C 0.19955(14) 0.90004(12) 0.52348(8) 0.0381(3) Uani 1 1 d .
H18 H 0.2368 0.9744 0.5191 0.046 Uiso 1 1 calc R
C19 C 0.08197(14) 0.87576(11) 0.54725(8) 0.0367(3) Uani 1 1 d .
H19 H 0.0256 0.9329 0.5619 0.044 Uiso 1 1 calc R
C20 C 0.37470(12) 0.75982(12) 0.47918(7) 0.0323(3) Uani 1 1 d .
H20 H 0.4420 0.7558 0.5239 0.039 Uiso 1 1 calc R
C21 C 0.36712(12) 0.63908(13) 0.44030(8) 0.0371(3) Uani 1 1 d .
H21A H 0.3496 0.5789 0.4772 0.045 Uiso 1 1 calc R
H21B H 0.2962 0.6387 0.3983 0.045 Uiso 1 1 calc R
C22 C 0.49156(15) 0.60977(16) 0.40945(10) 0.0521(4) Uani 1 1 d .
H22A H 0.4831 0.5334 0.3837 0.063 Uiso 1 1 calc R
H22B H 0.5613 0.6040 0.4519 0.063 Uiso 1 1 calc R
C23 C 0.52450(15) 0.70332(17) 0.35344(10) 0.0548(4) Uani 1 1 d .
H23A H 0.6058 0.6834 0.3352 0.066 Uiso 1 1 calc R
H23B H 0.4576 0.7057 0.3093 0.066 Uiso 1 1 calc R
C24 C 0.53563(14) 0.82272(16) 0.39172(10) 0.0517(4) Uani 1 1 d .
H24A H 0.5524 0.8822 0.3543 0.062 Uiso 1 1 calc R
H24B H 0.6085 0.8222 0.4325 0.062 Uiso 1 1 calc R
C25 C 0.41376(13) 0.85563(13) 0.42544(8) 0.0398(3) Uani 1 1 d .
H25A H 0.3437 0.8681 0.3839 0.048 Uiso 1 1 calc R
H25B H 0.4280 0.9295 0.4537 0.048 Uiso 1 1 calc R

loop_
_atom_site_aniso_label
_atom_site_aniso_U_11
_atom_site_aniso_U_22
_atom_site_aniso_U_33
_atom_site_aniso_U_23
_atom_site_aniso_U_13
_atom_site_aniso_U_12
Zn1 0.03311(8) 0.02120(8) 0.02563(8) 0.00167(5) 0.01122(6) 0.00200(5)
Cl2 0.02965(14) 0.02529(14) 0.02750(14) -0.00129(11) 0.01007(11) 0.00172(11)
Cl3 0.04961(19) 0.02956(16) 0.03758(17) -0.00147(13) 0.01672(14) 0.01242(13)
N4 0.0374(5) 0.0245(5) 0.0269(5) 0.0027(4) 0.0127(4) 0.0037(4)
N5 0.0329(5) 0.0268(5) 0.0261(5) 0.0030(4) 0.0124(4) 0.0026(4)
C6 0.0338(6) 0.0253(6) 0.0215(5) 0.0004(4) 0.0069(5) -0.0034(5)
C7 0.0468(7) 0.0308(7) 0.0276(6) 0.0016(5) 0.0187(6) 0.0017(6)
C8 0.0450(7) 0.0296(7) 0.0317(6) 0.0008(5) 0.0187(6) 0.0053(5)
C9 0.0323(6) 0.0246(6) 0.0224(5) 0.0019(4) 0.0047(5) -0.0026(5)
C10 0.0363(7) 0.0305(7) 0.0328(7) -0.0042(5) -0.0004(5) -0.0013(5)
C11 0.0590(9) 0.0279(7) 0.0469(8) -0.0065(6) 0.0079(7) 0.0029(6)
C12 0.0568(10) 0.0458(9) 0.0731(12) 0.0099(8) 0.0191(9) 0.0224(8)
C13 0.0381(8) 0.0596(11) 0.0664(11) 0.0191(9) -0.0096(8) 0.0061(7)
C14 0.0346(7) 0.0415(8) 0.0429(8) 0.0068(6) -0.0092(6) -0.0072(6)
N15 0.0349(5) 0.0227(5) 0.0300(5) -0.0003(4) 0.0100(4) -0.0001(4)
N16 0.0310(5) 0.0213(5) 0.0308(5) 0.0001(4) 0.0069(4) -0.0009(4)
C17 0.0329(6) 0.0279(6) 0.0245(6) 0.0022(5) 0.0018(5) -0.0066(5)
C18 0.0484(8) 0.0237(6) 0.0434(8) -0.0003(6) 0.0108(6) -0.0096(6)
C19 0.0506(8) 0.0222(6) 0.0394(7) -0.0018(5) 0.0135(6) 0.0004(6)
C20 0.0258(6) 0.0398(7) 0.0302(6) 0.0056(5) 0.0002(5) -0.0057(5)
C21 0.0296(6) 0.0376(7) 0.0454(8) 0.0063(6) 0.0100(6) 0.0035(5)
C22 0.0382(8) 0.0594(10) 0.0624(10) 0.0108(8) 0.0199(7) 0.0137(7)
C23 0.0370(8) 0.0782(12) 0.0527(9) 0.0137(9) 0.0187(7) 0.0097(8)
C24 0.0302(7) 0.0754(12) 0.0498(9) 0.0206(8) 0.0066(6) -0.0108(7)
C25 0.0342(7) 0.0434(8) 0.0419(8) 0.0086(6) 0.0055(6) -0.0112(6)

loop_
_atom_type_symbol
_atom_type_description
_atom_type_scat_dispersion_real
_atom_type_scat_dispersion_imag
_atom_type_scat_source
C C 0.0033 0.0016 'International Tables Vol C Tables 4.2.6.8 and 6.1.1.4'
H H 0.0000 0.0000 'International Tables Vol C Tables 4.2.6.8 and 6.1.1.4'
N N 0.0061 0.0033 'International Tables Vol C Tables 4.2.6.8 and 6.1.1.4'
Cl Cl 0.1484 0.1585 'International Tables Vol C Tables 4.2.6.8 and 6.1.1.4'
Zn Zn 0.2839 1.4301 'International Tables Vol C Tables 4.2.6.8 and 6.1.1.4'

loop_
_geom_angle_atom_site_label_1
_geom_angle_atom_site_label_2
_geom_angle_atom_site_label_3
_geom_angle
N15 Zn1 N4 116.75(4)
N15 Zn1 Cl3 107.38(3)
N4 Zn1 Cl3 104.50(3)
N15 Zn1 Cl2 105.64(3)
N4 Zn1 Cl2 106.89(3)
Cl3 Zn1 Cl2 116.141(14)
C8 N4 N5 105.04(10)
C8 N4 Zn1 125.99(9)
N5 N4 Zn1 128.22(7)
C6 N5 N4 112.23(10)
N5 C6 C7 105.95(11)
N5 C6 C9 122.34(10)
C7 C6 C9 131.67(11)
C6 C7 C8 106.02(10)
N4 C8 C7 110.76(11)
C6 C9 C14 112.86(10)
C6 C9 C10 111.09(10)
C14 C9 C10 110.29(11)
C11 C10 C9 111.15(11)
C12 C11 C10 110.86(13)
C11 C12 C13 111.06(13)
C12 C13 C14 111.48(13)
C9 C14 C13 111.07(12)
C19 N15 N16 105.11(10)
C19 N15 Zn1 126.72(9)
N16 N15 Zn1 127.36(8)
C17 N16 N15 112.03(10)
N16 C17 C18 106.07(11)
N16 C17 C20 122.27(11)
C18 C17 C20 131.66(12)
C17 C18 C19 105.85(11)
N15 C19 C18 110.93(12)
C17 C20 C21 111.94(10)
C17 C20 C25 110.26(11)
C21 C20 C25 111.18(11)
C22 C21 C20 111.19(12)
C21 C22 C23 111.13(13)
C24 C23 C22 110.32(14)
C23 C24 C25 111.99(12)
C24 C25 C20 111.92(12)

loop_
_geom_bond_atom_site_label_1
_geom_bond_atom_site_label_2
_geom_bond_distance
Zn1 N15 2.0334(10)
Zn1 N4 2.0378(10)
Zn1 Cl3 2.2469(4)
Zn1 Cl2 2.3101(4)
N4 C8 1.3493(15)
N4 N5 1.3692(14)
N5 C6 1.3665(14)
C6 C7 1.3932(17)
C6 C9 1.5170(17)
C7 C8 1.4071(18)
C9 C14 1.5452(18)
C9 C10 1.5489(17)
C10 C11 1.5414(19)
C11 C12 1.531(2)
C12 C13 1.538(3)
C13 C14 1.549(2)
N15 C19 1.3509(17)
N15 N16 1.3704(14)
N16 C17 1.3643(15)
C17 C18 1.4000(19)
C17 C20 1.5184(18)
C18 C19 1.401(2)
C20 C21 1.550(2)
C20 C25 1.5544(18)
C21 C22 1.5371(19)
C22 C23 1.541(2)
C23 C24 1.532(3)
C24 C25 1.547(2)

loop_
_geom_hbond_atom_site_label_D
_geom_hbond_atom_site_label_H
_geom_hbond_atom_site_label_A
_geom_hbond_distance_DH
_geom_hbond_distance_HA
_geom_hbond_distance_DA
_geom_hbond_angle_DHA
_geom_hbond_site_symmetry_A
N5 H5 Cl2 0.88 2.32 3.1811(10) 164.5 3_566
N16 H16 Cl2 0.88 2.45 3.2755(11) 156.4 3_566
